data_1515586
loop_
_publ_author_name
'Silvia, Jared S.'
'Cummins, Christopher C.'

_publ_section_title
;
 Binding, release, and functionalization of CO2 at a nucleophilic oxo
 anion complex of titanium
;
_journal_issue 8
_journal_name_full 'Chemical Science'
_journal_page_first 1474
_journal_paper_doi 10.1039/c1sc00215e
_journal_volume 2
_journal_year 2011
_chemical_formula_moiety 'C37 H54 Li N3 O3 Ti, 1.33(C6 H6)'
_chemical_formula_sum 'C45 H62 Li N3 O3 Ti'
_chemical_formula_weight 747.82
_chemical_properties_physical 'air-sensitive, moisture-sensitive'
_space_group_IT_number 148
_symmetry_cell_setting trigonal
_symmetry_Int_Tables_number 148
_symmetry_space_group_name_Hall '-R 3'
_symmetry_space_group_name_H-M 'R -3 :H'
_atom_sites_solution_hydrogens geom
_atom_sites_solution_primary direct
_atom_sites_solution_secondary difmap
_audit_creation_method SHELXL-97
_cell_angle_alpha 90.00
_cell_angle_beta 90.00
_cell_angle_gamma 120.00
_cell_formula_units_Z 18
_cell_length_a 30.8490(6)
_cell_length_b 30.8490(6)
_cell_length_c 23.5478(6)
_cell_measurement_reflns_used 9867
_cell_measurement_temperature 100(2)
_cell_measurement_theta_max 68.00
_cell_measurement_theta_min 4.76
_cell_volume 19407.2(7)
_computing_cell_refinement 'Bruker SAINT'
_computing_data_collection 'Bruker APEX2'
_computing_data_reduction 'Bruker SAINT'
_computing_molecular_graphics 'Bruker SHELXTL'
_computing_publication_material 'Bruker SHELXTL'
_computing_structure_refinement 'SHELXL-97 (Sheldrick, 2008)'
_computing_structure_solution 'SHELXS-97 (Sheldrick, 2008)'
_diffrn_ambient_temperature 100(2)
_diffrn_detector_area_resol_mean 8.3
_diffrn_measured_fraction_theta_full 0.980
_diffrn_measured_fraction_theta_max 0.980
_diffrn_measurement_device_type 'Bruker APEX-II CCD'
_diffrn_measurement_method '\f and \w scans'
_diffrn_radiation_monochromator graphite
_diffrn_radiation_type CuK\a
_diffrn_radiation_wavelength 1.54178
_diffrn_reflns_av_R_equivalents 0.0556
_diffrn_reflns_av_sigmaI/netI 0.0375
_diffrn_reflns_limit_h_max 35
_diffrn_reflns_limit_h_min -36
_diffrn_reflns_limit_k_max 35
_diffrn_reflns_limit_k_min -30
_diffrn_reflns_limit_l_max 26
_diffrn_reflns_limit_l_min -28
_diffrn_reflns_number 46114
_diffrn_reflns_theta_full 68.22
_diffrn_reflns_theta_max 68.22
_diffrn_reflns_theta_min 3.80
_diffrn_source 'fine-focus sealed tube'
_exptl_absorpt_coefficient_mu 1.987
_exptl_absorpt_correction_T_max 0.9428
_exptl_absorpt_correction_T_min 0.8260
_exptl_absorpt_correction_type multi-scan
_exptl_absorpt_process_details 'SADABS (Sheldrick, 2009)'
_exptl_crystal_colour yellow
_exptl_crystal_density_diffrn 1.152
_exptl_crystal_density_meas ?
_exptl_crystal_density_method 'not measured'
_exptl_crystal_description block
_exptl_crystal_F_000 7236
_exptl_crystal_recrystallization_method 'slow evaporation of benzene'
_exptl_crystal_size_max 0.10
_exptl_crystal_size_mid 0.10
_exptl_crystal_size_min 0.03
_refine_diff_density_max 0.400
_refine_diff_density_min -0.437
_refine_diff_density_rms 0.052
_refine_ls_extinction_method none
_refine_ls_goodness_of_fit_ref 1.061
_refine_ls_hydrogen_treatment constr
_refine_ls_matrix_type full
_refine_ls_number_parameters 634
_refine_ls_number_reflns 7754
_refine_ls_number_restraints 768
_refine_ls_restrained_S_all 1.088
_refine_ls_R_factor_all 0.0749
_refine_ls_R_factor_gt 0.0560
_refine_ls_shift/su_max 0.031
_refine_ls_shift/su_mean 0.002
_refine_ls_structure_factor_coef Fsqd
_refine_ls_weighting_details 'calc w=1/[\s^2^(Fo^2^)+(0.0834P)^2^+36.7732P] where P=(Fo^2^+2Fc^2^)/3'
_refine_ls_weighting_scheme calc
_refine_ls_wR_factor_gt 0.1485
_refine_ls_wR_factor_ref 0.1605
_reflns_number_gt 6044
_reflns_number_total 7754
_reflns_threshold_expression >2sigma(I)
_cod_data_source_file c1sc00215e.txt
_cod_data_source_block LiO2COTi(N[tBu]Ar)3
_cod_depositor_comments
;
The following automatic conversions were performed:

'_exptl_crystal_density_meas' value 'not measured' was changed to '?'
- the value is perceived as not measured.

Automatic conversion script
Id: cif_fix_values 3008 2015-01-20 13:52:24Z robertas 
;
_cod_original_sg_symbol_H-M 'R -3'
_cod_database_code 1515586

loop_
_symmetry_equiv_pos_as_xyz
'x, y, z'
'-y, x-y, z'
'-x+y, -x, z'
'x+2/3, y+1/3, z+1/3'
'-y+2/3, x-y+1/3, z+1/3'
'-x+y+2/3, -x+1/3, z+1/3'
'x+1/3, y+2/3, z+2/3'
'-y+1/3, x-y+2/3, z+2/3'
'-x+y+1/3, -x+2/3, z+2/3'
'-x, -y, -z'
'y, -x+y, -z'
'x-y, x, -z'
'-x+2/3, -y+1/3, -z+1/3'
'y+2/3, -x+y+1/3, -z+1/3'
'x-y+2/3, x+1/3, -z+1/3'
'-x+1/3, -y+2/3, -z+2/3'
'y+1/3, -x+y+2/3, -z+2/3'
'x-y+1/3, x+2/3, -z+2/3'

loop_
_atom_site_label
_atom_site_type_symbol
_atom_site_fract_x
_atom_site_fract_y
_atom_site_fract_z
_atom_site_U_iso_or_equiv
_atom_site_adp_type
_atom_site_occupancy
_atom_site_symmetry_multiplicity
_atom_site_calc_flag
_atom_site_refinement_flags
_atom_site_disorder_assembly
_atom_site_disorder_group
Ti1 Ti 0.481639(17) 0.169682(17) 0.46808(2) 0.02975(15) Uani 1 1 d . . .
Li1 Li 0.59925(18) 0.32956(17) 0.3733(2) 0.0372(11) Uani 1 1 d . . .
N1 N 0.46017(9) 0.21263(9) 0.50168(11) 0.0369(5) Uani 1 1 d . . .
N2 N 0.43063(8) 0.12576(8) 0.41536(10) 0.0330(5) Uani 1 1 d . . .
N3 N 0.48571(8) 0.12879(8) 0.52710(10) 0.0324(5) Uani 1 1 d . . .
O4 O 0.54304(7) 0.20644(7) 0.43266(8) 0.0357(4) Uani 1 1 d . . .
O411 O 0.62223(7) 0.22452(7) 0.42638(9) 0.0394(5) Uani 1 1 d . . .
O412 O 0.59610(7) 0.26715(7) 0.37546(8) 0.0334(4) Uani 1 1 d . . .
C11 C 0.40798(11) 0.19789(10) 0.50216(14) 0.0373(6) Uani 1 1 d . . .
C12 C 0.37830(11) 0.17153(10) 0.54866(14) 0.0391(7) Uani 1 1 d . . .
H12 H 0.3929 0.1635 0.5796 0.047 Uiso 1 1 calc R . .
C13 C 0.32757(11) 0.15682(11) 0.55027(14) 0.0423(7) Uani 1 1 d . . .
C14 C 0.30693(12) 0.16830(13) 0.50438(16) 0.0508(8) Uani 1 1 d . . .
H14 H 0.2723 0.1580 0.5049 0.061 Uiso 1 1 calc R . .
C15 C 0.33562(13) 0.19440(14) 0.45782(17) 0.0536(9) Uani 1 1 d . . .
C16 C 0.38621(12) 0.20887(12) 0.45717(16) 0.0460(8) Uani 1 1 d . . .
H16 H 0.4061 0.2266 0.4253 0.055 Uiso 1 1 calc R . .
C17 C 0.49334(12) 0.26473(11) 0.52438(15) 0.0437(7) Uani 1 1 d . . .
C21 C 0.39185(10) 0.07747(10) 0.43441(12) 0.0337(6) Uani 1 1 d . . .
C22 C 0.39793(11) 0.03576(11) 0.43265(13) 0.0392(7) Uani 1 1 d . . .
H22 H 0.4281 0.0391 0.4179 0.047 Uiso 1 1 calc R . .
C23 C 0.36090(12) -0.01055(11) 0.45190(14) 0.0438(7) Uani 1 1 d . . .
C24 C 0.31664(12) -0.01498(11) 0.47281(13) 0.0443(7) Uani 1 1 d . . .
H24 H 0.2910 -0.0466 0.4861 0.053 Uiso 1 1 calc R . .
C25 C 0.30933(11) 0.02557(12) 0.47467(13) 0.0415(7) Uani 1 1 d . . .
C26 C 0.34732(11) 0.07197(11) 0.45559(12) 0.0364(6) Uani 1 1 d . . .
H26 H 0.3427 0.1002 0.4571 0.044 Uiso 1 1 calc R . .
C27 C 0.42806(12) 0.13584(12) 0.35344(13) 0.0428(7) Uani 1 1 d . . .
C31 C 0.45876(10) 0.12199(11) 0.57924(12) 0.0342(6) Uani 1 1 d . . .
C32 C 0.48009(11) 0.15517(12) 0.62421(13) 0.0399(7) Uani 1 1 d . . .
H32 H 0.5128 0.1832 0.6202 0.048 Uiso 1 1 calc R . .
C33 C 0.45439(12) 0.14807(13) 0.67507(13) 0.0432(7) Uani 1 1 d . . .
C34 C 0.40649(12) 0.10721(13) 0.68016(13) 0.0436(7) Uani 1 1 d . . .
H34 H 0.3886 0.1023 0.7146 0.052 Uiso 1 1 calc R . .
C35 C 0.38397(11) 0.07319(12) 0.63585(13) 0.0398(7) Uani 1 1 d . . .
C36 C 0.41045(10) 0.08115(11) 0.58516(12) 0.0350(6) Uani 1 1 d . . .
H36 H 0.3954 0.0585 0.5544 0.042 Uiso 1 1 calc R . .
C37 C 0.51892(11) 0.10591(11) 0.52762(13) 0.0364(6) Uani 1 1 d . . .
C41 C 0.58863(10) 0.23294(10) 0.41195(12) 0.0311(6) Uani 1 1 d . . .
C131 C 0.29621(12) 0.12892(13) 0.60156(16) 0.0506(8) Uani 1 1 d . . .
H13A H 0.2910 0.1520 0.6254 0.076 Uiso 1 1 calc R . .
H13B H 0.3136 0.1152 0.6235 0.076 Uiso 1 1 calc R . .
H13C H 0.2637 0.1015 0.5889 0.076 Uiso 1 1 calc R . .
C151 C 0.31302(16) 0.2070(2) 0.4075(2) 0.0837(15) Uani 1 1 d . . .
H15A H 0.2786 0.1984 0.4167 0.126 Uiso 1 1 calc R . .
H15B H 0.3128 0.1878 0.3743 0.126 Uiso 1 1 calc R . .
H15C H 0.3330 0.2428 0.3992 0.126 Uiso 1 1 calc R . .
C171 C 0.54695(12) 0.27450(13) 0.52899(17) 0.0534(9) Uani 1 1 d . . .
H17A H 0.5469 0.2465 0.5488 0.080 Uiso 1 1 calc R . .
H17B H 0.5674 0.3055 0.5502 0.080 Uiso 1 1 calc R . .
H17C H 0.5609 0.2777 0.4908 0.080 Uiso 1 1 calc R . .
C172 C 0.47614(14) 0.27025(13) 0.58343(16) 0.0538(9) Uani 1 1 d . . .
H17D H 0.4422 0.2653 0.5810 0.081 Uiso 1 1 calc R . .
H17E H 0.4990 0.3038 0.5981 0.081 Uiso 1 1 calc R . .
H17F H 0.4762 0.2452 0.6090 0.081 Uiso 1 1 calc R . .
C173 C 0.49267(13) 0.30295(12) 0.48421(16) 0.0526(9) Uani 1 1 d . . .
H17G H 0.5032 0.2988 0.4463 0.079 Uiso 1 1 calc R . .
H17H H 0.5157 0.3368 0.4982 0.079 Uiso 1 1 calc R . .
H17I H 0.4587 0.2979 0.4823 0.079 Uiso 1 1 calc R . .
C231 C 0.36850(15) -0.05524(13) 0.4495(2) 0.0630(10) Uani 1 1 d . . .
H23A H 0.3741 -0.0636 0.4880 0.095 Uiso 1 1 calc R . .
H23B H 0.3977 -0.0473 0.4258 0.095 Uiso 1 1 calc R . .
H23C H 0.3387 -0.0839 0.4333 0.095 Uiso 1 1 calc R . .
C251 C 0.26084(12) 0.02045(13) 0.49679(16) 0.0523(8) Uani 1 1 d . . .
H25A H 0.2336 -0.0141 0.4914 0.078 Uiso 1 1 calc R . .
H25B H 0.2532 0.0433 0.4760 0.078 Uiso 1 1 calc R . .
H25C H 0.2644 0.0288 0.5373 0.078 Uiso 1 1 calc R . .
C271 C 0.44269(15) 0.10406(16) 0.31786(15) 0.0593(9) Uani 1 1 d . . .
H27A H 0.4767 0.1119 0.3280 0.089 Uiso 1 1 calc R . .
H27B H 0.4416 0.1113 0.2775 0.089 Uiso 1 1 calc R . .
H27C H 0.4192 0.0685 0.3251 0.089 Uiso 1 1 calc R . .
C272 C 0.37520(12) 0.12422(14) 0.33638(15) 0.0530(9) Uani 1 1 d . . .
H27D H 0.3513 0.0889 0.3440 0.079 Uiso 1 1 calc R . .
H27E H 0.3747 0.1311 0.2958 0.079 Uiso 1 1 calc R . .
H27F H 0.3659 0.1453 0.3585 0.079 Uiso 1 1 calc R . .
C273 C 0.46399(13) 0.19105(13) 0.34094(15) 0.0543(9) Uani 1 1 d . . .
H27G H 0.4567 0.2117 0.3665 0.081 Uiso 1 1 calc R . .
H27H H 0.4598 0.1983 0.3015 0.081 Uiso 1 1 calc R . .
H27I H 0.4985 0.1986 0.3469 0.081 Uiso 1 1 calc R . .
C331 C 0.47896(14) 0.18510(15) 0.72293(15) 0.0566(9) Uani 1 1 d . . .
H33A H 0.5111 0.1876 0.7323 0.085 Uiso 1 1 calc R . .
H33B H 0.4571 0.1737 0.7564 0.085 Uiso 1 1 calc R . .
H33C H 0.4846 0.2180 0.7111 0.085 Uiso 1 1 calc R . .
C351 C 0.33222(12) 0.02845(13) 0.64206(15) 0.0493(8) Uani 1 1 d . . .
H35A H 0.3328 0.0055 0.6704 0.074 Uiso 1 1 calc R . .
H35B H 0.3212 0.0112 0.6055 0.074 Uiso 1 1 calc R . .
H35C H 0.3090 0.0396 0.6544 0.074 Uiso 1 1 calc R . .
C371 C 0.53592(11) 0.10393(11) 0.46737(13) 0.0390(7) Uani 1 1 d . . .
H37A H 0.5067 0.0876 0.4424 0.059 Uiso 1 1 calc R . .
H37B H 0.5536 0.0849 0.4672 0.059 Uiso 1 1 calc R . .
H37C H 0.5584 0.1380 0.4538 0.059 Uiso 1 1 calc R . .
C372 C 0.56507(13) 0.13808(16) 0.56402(17) 0.0596(10) Uani 1 1 d . . .
H37D H 0.5818 0.1727 0.5501 0.089 Uiso 1 1 calc R . .
H37E H 0.5881 0.1250 0.5617 0.089 Uiso 1 1 calc R . .
H37F H 0.5549 0.1373 0.6036 0.089 Uiso 1 1 calc R . .
C373 C 0.49049(13) 0.05229(13) 0.55043(15) 0.0505(8) Uani 1 1 d . . .
H37G H 0.4824 0.0528 0.5906 0.076 Uiso 1 1 calc R . .
H37H H 0.5114 0.0368 0.5465 0.076 Uiso 1 1 calc R . .
H37I H 0.4595 0.0329 0.5288 0.076 Uiso 1 1 calc R . .
C1T C 0.5780(4) 0.15557(14) 0.77758(17) 0.066(4) Uani 0.33 1 d PRDU A -1
H1T H 0.5512 0.1555 0.7975 0.080 Uiso 0.33 1 calc PR B -1
C2T C 0.5719(5) 0.1340(5) 0.7215(4) 0.065(3) Uani 0.33 1 d PDU A -1
H2T H 0.5400 0.1186 0.7038 0.078 Uiso 0.33 1 calc PR A -1
C3T C 0.6126(5) 0.1357(7) 0.6932(6) 0.087(4) Uani 0.33 1 d PDU A -1
H3T H 0.6082 0.1209 0.6568 0.104 Uiso 0.33 1 calc PR A -1
C4T C 0.6591(5) 0.1590(6) 0.7183(6) 0.097(5) Uani 0.33 1 d PDU A -1
H4T H 0.6872 0.1614 0.6989 0.116 Uiso 0.33 1 calc PR A -1
C5T C 0.6642(5) 0.1785(6) 0.7718(6) 0.095(4) Uani 0.33 1 d PDU A -1
H5T H 0.6961 0.1942 0.7897 0.113 Uiso 0.33 1 calc PR A -1
C6T C 0.6242(5) 0.1757(6) 0.7994(7) 0.081(4) Uani 0.33 1 d PDU A -1
H6T H 0.6294 0.1888 0.8369 0.097 Uiso 0.33 1 calc PR A -1
C1U C 0.7909(6) 0.4171(6) 0.8085(6) 0.096(7) Uani 0.33 1 d PDU C -3
H1U H 0.7960 0.4196 0.8484 0.116 Uiso 0.33 1 calc PR C -3
C2U C 0.8239(6) 0.4549(5) 0.7737(5) 0.083(5) Uani 0.33 1 d PDU C -3
H2U H 0.8516 0.4840 0.7893 0.099 Uiso 0.33 1 calc PR C -3
C3U C 0.8164(5) 0.4501(6) 0.7159(5) 0.078(4) Uani 0.33 1 d PDU C -3
H3U H 0.8380 0.4768 0.6915 0.094 Uiso 0.33 1 calc PR C -3
C4U C 0.7787(4) 0.4078(5) 0.6935(5) 0.077(3) Uani 0.33 1 d PDU C -3
H4U H 0.7758 0.4035 0.6534 0.093 Uiso 0.33 1 calc PR C -3
C5U C 0.7448(5) 0.3709(5) 0.7282(5) 0.080(4) Uani 0.33 1 d PDU C -3
H5U H 0.7171 0.3420 0.7123 0.096 Uiso 0.33 1 calc PR C -3
C6U C 0.7505(4) 0.3755(4) 0.7857(4) 0.062(3) Uani 0.33 1 d PDU C -3
H6U H 0.7266 0.3501 0.8098 0.074 Uiso 0.33 1 calc PR C -3
C1S C 0.6696(9) 0.3418(9) 0.6099(6) 0.114(5) Uani 0.33 1 d PDU D -2
H1S H 0.6586 0.3238 0.5752 0.137 Uiso 0.33 1 calc PR D -2
C2S C 0.6406(7) 0.3584(7) 0.6378(7) 0.113(6) Uani 0.33 1 d PDU D -2
H2S H 0.6092 0.3513 0.6227 0.135 Uiso 0.33 1 calc PR D -2
C3S C 0.6581(5) 0.3851(7) 0.6873(6) 0.102(5) Uani 0.33 1 d PDU D -2
H3S H 0.6385 0.3954 0.7081 0.123 Uiso 0.33 1 calc PR D -2
C4S C 0.7039(5) 0.3961(6) 0.7054(6) 0.088(4) Uani 0.33 1 d PDU D -2
H4S H 0.7175 0.4187 0.7364 0.106 Uiso 0.33 1 calc PR D -2
C5S C 0.7318(6) 0.3784(7) 0.6839(7) 0.100(4) Uani 0.33 1 d PDU D -2
H5S H 0.7615 0.3835 0.7021 0.121 Uiso 0.33 1 calc PR D -2
C6S C 0.7151(9) 0.3523(8) 0.6341(8) 0.112(5) Uani 0.33 1 d PDU D -2
H6S H 0.7350 0.3411 0.6156 0.134 Uiso 0.33 1 calc PR D -2
C1V C 0.5670(7) 0.4221(7) 0.7548(9) 0.105(6) Uani 0.33 1 d PDU E -4
H1V H 0.5718 0.4546 0.7479 0.126 Uiso 0.33 1 calc PR E -4
C2V C 0.5871(8) 0.4123(9) 0.8016(9) 0.151(8) Uani 0.33 1 d PDU E -4
H2V H 0.6079 0.4388 0.8266 0.181 Uiso 0.33 1 calc PR E -4
C3V C 0.5775(10) 0.3648(10) 0.8127(10) 0.140(9) Uani 0.33 1 d PDU E -4
H3V H 0.5930 0.3589 0.8444 0.168 Uiso 0.33 1 calc PR E -4
C4V C 0.5461(9) 0.3258(8) 0.7788(9) 0.148(8) Uani 0.33 1 d PDU E -4
H4V H 0.5387 0.2927 0.7875 0.178 Uiso 0.33 1 calc PR E -4
C5V C 0.5253(8) 0.3348(7) 0.7318(8) 0.114(7) Uani 0.33 1 d PDU E -4
H5V H 0.5013 0.3077 0.7096 0.136 Uiso 0.33 1 calc PR E -4
C6V C 0.5390(9) 0.3824(6) 0.7175(8) 0.113(6) Uani 0.33 1 d PDU E -4
H6V H 0.5295 0.3891 0.6816 0.136 Uiso 0.33 1 calc PR E -4

loop_
_atom_site_aniso_label
_atom_site_aniso_U_11
_atom_site_aniso_U_22
_atom_site_aniso_U_33
_atom_site_aniso_U_23
_atom_site_aniso_U_13
_atom_site_aniso_U_12
Ti1 0.0251(3) 0.0273(3) 0.0355(3) 0.00041(19) 0.00177(19) 0.0121(2)
Li1 0.039(3) 0.029(2) 0.044(3) -0.001(2) 0.001(2) 0.018(2)
N1 0.0311(12) 0.0304(12) 0.0484(15) -0.0042(10) 0.0035(10) 0.0148(10)
N2 0.0303(12) 0.0305(12) 0.0356(13) 0.0014(10) -0.0015(9) 0.0131(10)
N3 0.0290(11) 0.0332(12) 0.0349(13) 0.0009(9) 0.0009(9) 0.0155(10)
O4 0.0270(9) 0.0355(10) 0.0423(11) 0.0039(8) 0.0039(8) 0.0138(8)
O411 0.0293(10) 0.0390(11) 0.0501(13) 0.0088(9) 0.0023(9) 0.0172(9)
O412 0.0329(10) 0.0267(9) 0.0408(11) 0.0023(8) 0.0025(8) 0.0151(8)
C11 0.0326(14) 0.0266(13) 0.0539(18) -0.0008(12) 0.0053(13) 0.0157(12)
C12 0.0355(15) 0.0315(14) 0.0513(18) -0.0018(13) 0.0046(13) 0.0176(12)
C13 0.0357(16) 0.0339(15) 0.057(2) -0.0022(13) 0.0053(14) 0.0176(13)
C14 0.0316(16) 0.0506(19) 0.073(2) 0.0058(17) 0.0059(15) 0.0228(15)
C15 0.0460(19) 0.056(2) 0.070(2) 0.0132(17) 0.0059(17) 0.0339(17)
C16 0.0384(16) 0.0397(16) 0.063(2) 0.0105(15) 0.0084(15) 0.0220(14)
C17 0.0379(16) 0.0316(15) 0.057(2) -0.0077(14) 0.0045(14) 0.0142(13)
C21 0.0317(14) 0.0313(14) 0.0327(15) -0.0029(11) -0.0064(11) 0.0117(12)
C22 0.0349(15) 0.0360(15) 0.0424(17) -0.0037(13) -0.0071(12) 0.0144(13)
C23 0.0421(17) 0.0326(15) 0.0515(19) -0.0020(13) -0.0105(14) 0.0147(13)
C24 0.0426(17) 0.0319(15) 0.0430(18) 0.0038(13) -0.0061(13) 0.0070(13)
C25 0.0365(16) 0.0398(16) 0.0386(17) -0.0016(13) -0.0042(12) 0.0117(13)
C26 0.0359(15) 0.0336(15) 0.0365(16) -0.0008(12) -0.0044(12) 0.0148(12)
C27 0.0388(16) 0.0435(17) 0.0365(16) 0.0053(13) -0.0028(13) 0.0134(14)
C31 0.0319(14) 0.0371(15) 0.0368(15) 0.0018(12) 0.0000(11) 0.0197(12)
C32 0.0333(15) 0.0462(17) 0.0401(17) -0.0014(13) -0.0017(12) 0.0199(13)
C33 0.0443(17) 0.0569(19) 0.0359(17) -0.0030(14) -0.0008(13) 0.0309(16)
C34 0.0449(17) 0.059(2) 0.0348(16) 0.0053(14) 0.0054(13) 0.0315(16)
C35 0.0369(15) 0.0443(17) 0.0420(17) 0.0100(13) 0.0040(13) 0.0231(14)
C36 0.0335(14) 0.0375(15) 0.0367(16) 0.0026(12) -0.0007(12) 0.0198(13)
C37 0.0327(14) 0.0407(16) 0.0407(16) 0.0019(12) 0.0018(12) 0.0221(13)
C41 0.0292(14) 0.0247(13) 0.0360(15) -0.0018(11) 0.0002(11) 0.0109(11)
C131 0.0415(17) 0.0446(18) 0.065(2) 0.0044(16) 0.0122(15) 0.0209(15)
C151 0.058(2) 0.116(4) 0.097(3) 0.042(3) 0.013(2) 0.058(3)
C171 0.0384(17) 0.0423(18) 0.069(2) -0.0174(16) -0.0011(16) 0.0120(15)
C172 0.051(2) 0.0409(18) 0.062(2) -0.0141(16) 0.0013(16) 0.0172(15)
C173 0.0466(19) 0.0332(16) 0.072(2) -0.0031(15) 0.0107(17) 0.0153(15)
C231 0.053(2) 0.0348(18) 0.095(3) 0.0031(18) -0.006(2) 0.0169(16)
C251 0.0405(18) 0.0490(19) 0.056(2) -0.0007(16) 0.0050(15) 0.0136(15)
C271 0.062(2) 0.074(3) 0.0367(18) -0.0018(17) 0.0030(16) 0.030(2)
C272 0.0426(18) 0.054(2) 0.049(2) 0.0108(16) -0.0086(15) 0.0142(16)
C273 0.0429(18) 0.054(2) 0.049(2) 0.0178(16) -0.0037(15) 0.0114(16)
C331 0.052(2) 0.074(2) 0.0439(19) -0.0137(17) -0.0040(15) 0.0311(19)
C351 0.0440(18) 0.0520(19) 0.052(2) 0.0152(15) 0.0111(15) 0.0239(16)
C371 0.0384(15) 0.0358(15) 0.0480(18) 0.0024(13) 0.0071(13) 0.0223(13)
C372 0.0412(18) 0.082(3) 0.068(2) -0.025(2) -0.0144(17) 0.0398(19)
C373 0.053(2) 0.055(2) 0.057(2) 0.0180(16) 0.0147(16) 0.0373(17)
C1T 0.070(6) 0.078(10) 0.060(7) 0.029(7) 0.007(6) 0.045(7)
C2T 0.075(7) 0.089(9) 0.057(7) 0.030(6) 0.002(5) 0.059(7)
C3T 0.101(8) 0.135(13) 0.059(7) 0.042(7) 0.020(6) 0.084(9)
C4T 0.080(7) 0.130(13) 0.099(9) 0.068(9) 0.031(7) 0.067(9)
C5T 0.059(6) 0.108(11) 0.096(9) 0.067(8) 0.008(6) 0.026(7)
C6T 0.074(7) 0.070(9) 0.078(9) 0.024(7) -0.003(6) 0.021(7)
C1U 0.119(13) 0.071(9) 0.046(6) -0.014(6) 0.002(7) 0.007(8)
C2U 0.094(11) 0.053(7) 0.064(6) -0.010(6) -0.005(7) 0.008(6)
C3U 0.055(7) 0.104(9) 0.062(6) 0.019(6) 0.000(6) 0.029(6)
C4U 0.062(7) 0.121(9) 0.044(5) -0.006(5) -0.014(4) 0.043(6)
C5U 0.062(7) 0.086(7) 0.074(6) -0.009(6) -0.032(5) 0.024(5)
C6U 0.066(6) 0.051(5) 0.064(5) 0.004(5) 0.002(5) 0.027(4)
C1S 0.136(13) 0.131(16) 0.112(8) -0.041(10) -0.058(10) 0.094(12)
C2S 0.129(12) 0.135(15) 0.125(13) -0.007(10) -0.050(9) 0.103(11)
C3S 0.084(8) 0.156(14) 0.086(10) 0.005(9) 0.014(7) 0.075(10)
C4S 0.091(8) 0.109(10) 0.088(9) 0.001(7) -0.002(6) 0.068(8)
C5S 0.094(8) 0.125(10) 0.110(10) -0.037(8) -0.035(7) 0.076(8)
C6S 0.129(11) 0.112(12) 0.140(12) -0.053(10) -0.054(10) 0.095(11)
C1V 0.096(14) 0.099(10) 0.116(15) -0.008(10) 0.045(13) 0.047(9)
C2V 0.142(18) 0.160(14) 0.137(17) 0.010(14) 0.025(13) 0.065(15)
C3V 0.140(19) 0.157(16) 0.097(15) 0.018(12) 0.013(11) 0.054(15)
C4V 0.145(17) 0.148(13) 0.096(13) 0.032(10) 0.010(11) 0.031(13)
C5V 0.130(16) 0.088(8) 0.091(12) 0.022(9) 0.023(10) 0.031(11)
C6V 0.129(16) 0.078(10) 0.117(14) 0.001(8) 0.052(11) 0.039(11)

loop_
_atom_type_symbol
_atom_type_description
_atom_type_scat_dispersion_real
_atom_type_scat_dispersion_imag
_atom_type_scat_source
C C 0.0181 0.0091 'International Tables Vol C Tables 4.2.6.8 and 6.1.1.4'
H H 0.0000 0.0000 'International Tables Vol C Tables 4.2.6.8 and 6.1.1.4'
Li Li 0.0008 0.0003 'International Tables Vol C Tables 4.2.6.8 and 6.1.1.4'
N N 0.0311 0.0180 'International Tables Vol C Tables 4.2.6.8 and 6.1.1.4'
O O 0.0492 0.0322 'International Tables Vol C Tables 4.2.6.8 and 6.1.1.4'
Ti Ti 0.2191 1.8069 'International Tables Vol C Tables 4.2.6.8 and 6.1.1.4'

loop_
_geom_angle_atom_site_label_1
_geom_angle_atom_site_label_2
_geom_angle_atom_site_label_3
_geom_angle
_geom_angle_site_symmetry_1
_geom_angle_site_symmetry_3
O4 Ti1 N3 110.20(9) . .
O4 Ti1 N1 111.29(9) . .
N3 Ti1 N1 108.21(11) . .
O4 Ti1 N2 111.48(10) . .
N3 Ti1 N2 107.59(10) . .
N1 Ti1 N2 107.93(10) . .
O412 Li1 O411 137.5(3) . 3_665
O412 Li1 O412 98.5(2) . 17
O411 Li1 O412 124.0(3) 3_665 17
O412 Li1 O412 124.2(3) . 3_665
O411 Li1 O412 63.40(16) 3_665 3_665
O412 Li1 O412 86.9(2) 17 3_665
O412 Li1 C41 141.5(3) . 3_665
O411 Li1 C41 31.24(11) 3_665 3_665
O412 Li1 C41 106.3(2) 17 3_665
O412 Li1 C41 32.23(10) 3_665 3_665
O412 Li1 Li1 116.3(2) . 17
O411 Li1 Li1 96.9(2) 3_665 17
O412 Li1 Li1 42.8(2) 17 17
O412 Li1 Li1 44.22(9) 3_665 17
C41 Li1 Li1 69.06(15) 3_665 17
O412 Li1 Li1 44.74(10) . 18_545
O411 Li1 Li1 175.0(2) 3_665 18_545
O412 Li1 Li1 53.9(2) 17 18_545
O412 Li1 Li1 111.65(17) 3_665 18_545
C41 Li1 Li1 143.8(2) 3_665 18_545
Li1 Li1 Li1 78.7(3) 17 18_545
O412 Li1 Li1 35.45(16) . 2_655
O411 Li1 Li1 127.64(17) 3_665 2_655
O412 Li1 Li1 95.23(15) 17 2_655
O412 Li1 Li1 88.87(14) 3_665 2_655
C41 Li1 Li1 111.86(17) 3_665 2_655
Li1 Li1 Li1 89.998(1) 17 2_655
Li1 Li1 Li1 50.63(13) 18_545 2_655
O412 Li1 Li1 95.42(16) . 3_665
O411 Li1 Li1 85.4(2) 3_665 3_665
O412 Li1 Li1 88.69(16) 17 3_665
O412 Li1 Li1 28.90(14) 3_665 3_665
C41 Li1 Li1 56.94(18) 3_665 3_665
Li1 Li1 Li1 50.63(13) 17 3_665
Li1 Li1 Li1 89.999(1) 18_545 3_665
Li1 Li1 Li1 60.0 2_655 3_665
C11 N1 C17 113.0(2) . .
C11 N1 Ti1 120.15(18) . .
C17 N1 Ti1 126.62(18) . .
C21 N2 C27 114.5(2) . .
C21 N2 Ti1 119.39(18) . .
C27 N2 Ti1 126.06(18) . .
C31 N3 C37 113.8(2) . .
C31 N3 Ti1 119.36(17) . .
C37 N3 Ti1 126.57(18) . .
C41 O4 Ti1 174.84(19) . .
C41 O411 Li1 95.5(2) . 2_655
C41 O412 Li1 138.9(2) . .
C41 O412 Li1 128.5(2) . 18_545
Li1 O412 Li1 92.5(2) . 18_545
C41 O412 Li1 78.82(19) . 2_655
Li1 O412 Li1 115.6(3) . 2_655
Li1 O412 Li1 81.9(2) 18_545 2_655
C16 C11 C12 119.0(3) . .
C16 C11 N1 121.3(3) . .
C12 C11 N1 119.6(3) . .
C13 C12 C11 120.8(3) . .
C14 C13 C12 118.6(3) . .
C14 C13 C131 121.4(3) . .
C12 C13 C131 120.0(3) . .
C15 C14 C13 121.5(3) . .
C14 C15 C16 118.9(3) . .
C14 C15 C151 121.6(3) . .
C16 C15 C151 119.6(3) . .
C11 C16 C15 121.1(3) . .
N1 C17 C173 109.9(3) . .
N1 C17 C172 110.7(3) . .
C173 C17 C172 109.9(3) . .
N1 C17 C171 109.0(2) . .
C173 C17 C171 108.9(3) . .
C172 C17 C171 108.4(3) . .
C26 C21 C22 118.7(3) . .
C26 C21 N2 119.8(3) . .
C22 C21 N2 121.5(3) . .
C23 C22 C21 121.4(3) . .
C22 C23 C24 118.6(3) . .
C22 C23 C231 120.3(3) . .
C24 C23 C231 121.0(3) . .
C25 C24 C23 121.3(3) . .
C24 C25 C26 119.1(3) . .
C24 C25 C251 121.1(3) . .
C26 C25 C251 119.8(3) . .
C21 C26 C25 120.8(3) . .
N2 C27 C271 109.8(3) . .
N2 C27 C273 109.5(3) . .
C271 C27 C273 109.2(3) . .
N2 C27 C272 111.4(3) . .
C271 C27 C272 109.2(3) . .
C273 C27 C272 107.7(3) . .
C32 C31 C36 119.2(3) . .
C32 C31 N3 121.1(3) . .
C36 C31 N3 119.7(3) . .
C31 C32 C33 121.2(3) . .
C34 C33 C32 118.8(3) . .
C34 C33 C331 121.8(3) . .
C32 C33 C331 119.5(3) . .
C33 C34 C35 121.5(3) . .
C34 C35 C36 118.7(3) . .
C34 C35 C351 121.2(3) . .
C36 C35 C351 120.2(3) . .
C31 C36 C35 120.7(3) . .
N3 C37 C371 109.8(2) . .
N3 C37 C372 109.3(2) . .
C371 C37 C372 108.7(3) . .
N3 C37 C373 110.6(2) . .
C371 C37 C373 107.8(3) . .
C372 C37 C373 110.5(3) . .
O411 C41 O412 122.0(2) . .
O411 C41 O4 121.0(2) . .
O412 C41 O4 117.0(2) . .
O411 C41 Li1 53.26(18) . 2_655
O412 C41 Li1 68.95(18) . 2_655
O4 C41 Li1 171.9(2) . 2_655
C6T C1T C2T 115.2(11) . .
C3T C2T C1T 120.6(11) . .
C4T C3T C2T 119.8(12) . .
C5T C4T C3T 119.1(12) . .
C6T C5T C4T 120.7(12) . .
C1T C6T C5T 124.6(14) . .
C2U C1U C6U 120.1(12) . .
C1U C2U C3U 119.0(12) . .
C4U C3U C2U 120.6(11) . .
C3U C4U C5U 120.2(10) . .
C6U C5U C4U 120.2(10) . .
C5U C6U C1U 119.7(10) . .
C6S C1S C2S 118.4(12) . .
C3S C2S C1S 119.2(12) . .
C4S C3S C2S 118.0(12) . .
C5S C4S C3S 126.1(13) . .
C4S C5S C6S 116.0(12) . .
C5S C6S C1S 121.7(13) . .
C2V C1V C6V 117.5(15) . .
C3V C2V C1V 120.6(17) . .
C4V C3V C2V 120.8(17) . .
C3V C4V C5V 119.4(16) . .
C6V C5V C4V 119.7(16) . .
C5V C6V C1V 121.0(15) . .

loop_
_geom_bond_atom_site_label_1
_geom_bond_atom_site_label_2
_geom_bond_distance
_geom_bond_site_symmetry_2
Ti1 O4 1.8497(19) .
Ti1 N3 1.923(2) .
Ti1 N1 1.923(2) .
Ti1 N2 1.929(2) .
Li1 O412 1.879(5) .
Li1 O411 1.909(5) 3_665
Li1 O412 1.947(5) 17
Li1 O412 2.256(5) 3_665
Li1 C41 2.371(5) 3_665
Li1 Li1 2.764(8) 17
Li1 Li1 2.764(8) 18_545
Li1 Li1 3.506(8) 2_655
Li1 Li1 3.506(8) 3_665
N1 C11 1.438(4) .
N1 C17 1.507(4) .
N2 C21 1.439(4) .
N2 C27 1.501(4) .
N3 C31 1.438(4) .
N3 C37 1.507(3) .
O4 C41 1.317(3) .
O411 C41 1.235(3) .
O411 Li1 1.909(5) 2_655
O412 C41 1.289(3) .
O412 Li1 1.947(5) 18_545
O412 Li1 2.256(5) 2_655
C11 C16 1.384(5) .
C11 C12 1.398(4) .
C12 C13 1.395(4) .
C13 C14 1.387(5) .
C13 C131 1.518(5) .
C14 C15 1.386(5) .
C15 C16 1.392(5) .
C15 C151 1.520(5) .
C17 C173 1.520(5) .
C17 C172 1.528(5) .
C17 C171 1.529(5) .
C21 C26 1.390(4) .
C21 C22 1.390(4) .
C22 C23 1.385(4) .
C23 C24 1.393(5) .
C23 C231 1.511(5) .
C24 C25 1.378(5) .
C25 C26 1.395(4) .
C25 C251 1.516(5) .
C27 C271 1.520(5) .
C27 C273 1.526(4) .
C27 C272 1.538(4) .
C31 C32 1.389(4) .
C31 C36 1.397(4) .
C32 C33 1.392(4) .
C33 C34 1.387(5) .
C33 C331 1.511(5) .
C34 C35 1.394(5) .
C35 C36 1.397(4) .
C35 C351 1.507(4) .
C37 C371 1.524(4) .
C37 C372 1.528(4) .
C37 C373 1.531(4) .
C41 Li1 2.371(5) 2_655
C1T C6T 1.342(12) .
C1T C2T 1.447(11) .
C2T C3T 1.399(12) .
C3T C4T 1.375(13) .
C4T C5T 1.370(13) .
C5T C6T 1.358(13) .
C1U C2U 1.371(13) .
C1U C6U 1.375(13) .
C2U C3U 1.378(12) .
C3U C4U 1.348(12) .
C4U C5U 1.367(12) .
C5U C6U 1.362(11) .
C1S C6S 1.395(13) .
C1S C2S 1.396(13) .
C2S C3S 1.371(13) .
C3S C4S 1.345(12) .
C4S C5S 1.327(12) .
C5S C6S 1.368(13) .
C1V C2V 1.372(13) .
C1V C6V 1.398(13) .
C2V C3V 1.367(14) .
C3V C4V 1.364(14) .
C4V C5V 1.375(13) .
C5V C6V 1.353(13) .
